data_1554455
loop_
_publ_author_name
'Khasiyatullina, Nadezhda R.'
'Baronova, Tamara A.'
'Mironova, Ekaterina V.'
'Fayzullin, Robert R.'
'Litvinov, Igor A.'
'Efimov, Sergey V.'
'Musin, Rashid Z.'
'Klochkov, Vladimir V.'
'Mironov, Vladimir F.'

_publ_section_title
;
 Tandem dihetero-Diels--Alder and Huisgen cycloaddition reactions.
 Synthesis, crystal structure and hydrolysis of the novel cage
 phosphoranes
;
_journal_issue 21
_journal_name_full 'Organic Chemistry Frontiers'
_journal_page_first 3113
_journal_paper_doi 10.1039/C8QO00915E
_journal_volume 5
_journal_year 2018
_chemical_absolute_configuration ad
_chemical_formula_moiety 'C6 H16 N 1+, C6 H4 O4 P 1-'
_chemical_formula_sum 'C12 H20 N O4 P'
_chemical_formula_weight 273.26
_chemical_melting_point 402
_chemical_name_systematic 'triethylammonium oxabenzo-1,3,2-dioxaphosphol-2-oate'
_space_group_crystal_system monoclinic
_space_group_IT_number 4
_space_group_name_Hall 'P 2yb'
_space_group_name_H-M_alt 'P 1 21 1'
_atom_sites_solution_hydrogens mixed
_audit_creation_method SHELXL-2018/3
_audit_update_record
;
2018-06-27 deposited with the CCDC.
2018-09-26 downloaded from the CCDC.
;
_cell_angle_alpha 90
_cell_angle_beta 96.695(6)
_cell_angle_gamma 90
_cell_formula_units_Z 2
_cell_length_a 7.266(3)
_cell_length_b 11.409(5)
_cell_length_c 8.573(4)
_cell_measurement_reflns_used 1105
_cell_measurement_temperature 293(2)
_cell_measurement_theta_max 20.07
_cell_measurement_theta_min 2.39
_cell_volume 705.8(5)
_computing_cell_refinement 'APEX2 v2014.11-0 (Bruker AXS)'
_computing_data_collection 'APEX2 v2014.11-0 (Bruker AXS)'
_computing_data_reduction 'APEX2 v2014.11-0 (Bruker AXS)'
_computing_molecular_graphics
;
WinGX (Farrugia, 2012); Olex2 (Dolomanov et al., 2009);
ORTEP-3 (Farrugia, 2012); PLATON (Spek, 2009)
;
_computing_publication_material 'enCIFer (Allen, 2004)'
_computing_structure_refinement 'SHELXL-2018/3 (Sheldrick, 2015)'
_computing_structure_solution 'SHELXT-2018/2 (Sheldrick, 2015)'
_diffrn_ambient_temperature 293(2)
_diffrn_measured_fraction_theta_full 1.000
_diffrn_measured_fraction_theta_max 1.000
_diffrn_measurement_device_type 'Bruker APEX-II CCD'
_diffrn_measurement_method '\w scans'
_diffrn_radiation_probe x-ray
_diffrn_radiation_type MoK\a
_diffrn_radiation_wavelength 0.71073
_diffrn_reflns_av_R_equivalents 0.0317
_diffrn_reflns_av_unetI/netI 0.0557
_diffrn_reflns_Laue_measured_fraction_full 1.000
_diffrn_reflns_Laue_measured_fraction_max 1.000
_diffrn_reflns_limit_h_max 8
_diffrn_reflns_limit_h_min -8
_diffrn_reflns_limit_k_max 13
_diffrn_reflns_limit_k_min -13
_diffrn_reflns_limit_l_max 10
_diffrn_reflns_limit_l_min -10
_diffrn_reflns_number 5170
_diffrn_reflns_point_group_measured_fraction_full 0.990
_diffrn_reflns_point_group_measured_fraction_max 0.990
_diffrn_reflns_theta_full 25.242
_diffrn_reflns_theta_max 25.282
_diffrn_reflns_theta_min 2.392
_diffrn_source 'sealed tube'
_exptl_absorpt_coefficient_mu 0.201
_exptl_absorpt_correction_T_max 1.0000
_exptl_absorpt_correction_T_min 0.9182
_exptl_absorpt_correction_type numerical
_exptl_absorpt_process_details SADABS-2014/5
_exptl_crystal_colour colorless
_exptl_crystal_density_diffrn 1.286
_exptl_crystal_description plate
_exptl_crystal_F_000 292
_exptl_crystal_recrystallization_method 'crystallized from diethyl ether solution'
_exptl_crystal_size_max 0.487
_exptl_crystal_size_mid 0.234
_exptl_crystal_size_min 0.046
_refine_diff_density_max 0.137
_refine_diff_density_min -0.172
_refine_diff_density_rms 0.030
_refine_ls_abs_structure_details
;
 Flack x determined using 727 quotients [(I+)-(I-)]/[(I+)+(I-)]
 (Parsons, Flack and Wagner, Acta Cryst. B69 (2013) 249-259).
;
_refine_ls_abs_structure_Flack 0.01(9)
_refine_ls_extinction_method none
_refine_ls_goodness_of_fit_ref 1.038
_refine_ls_hydrogen_treatment mixed
_refine_ls_matrix_type full
_refine_ls_number_parameters 228
_refine_ls_number_reflns 2545
_refine_ls_number_restraints 200
_refine_ls_restrained_S_all 1.031
_refine_ls_R_factor_all 0.0589
_refine_ls_R_factor_gt 0.0429
_refine_ls_shift/su_max 0.000
_refine_ls_shift/su_mean 0.000
_refine_ls_structure_factor_coef Fsqd
_refine_ls_weighting_details 'w=1/[\s^2^(Fo^2^)+(0.0341P)^2^] where P=(Fo^2^+2Fc^2^)/3'
_refine_ls_weighting_scheme calc
_refine_ls_wR_factor_gt 0.0846
_refine_ls_wR_factor_ref 0.0915
_reflns_Friedel_coverage 0.875
_reflns_Friedel_fraction_full 0.978
_reflns_Friedel_fraction_max 0.979
_reflns_number_gt 2011
_reflns_number_total 2545
_reflns_threshold_expression 'I > 2\s(I)'
_cod_data_source_file c8qo00915e2.cif
_cod_data_source_block khas63
_cod_original_sg_symbol_H-M 'P 21'
_cod_database_code 1554455
_shelx_shelxl_version_number 2018/3
_shelx_space_group_comment
;
The symmetry employed for this shelxl refinement is uniquely defined
by the following loop, which should always be used as a source of
symmetry information in preference to the above space-group names.
They are only intended as comments.
;
_shelx_estimated_absorpt_t_min 0.908
_shelx_estimated_absorpt_t_max 0.991

loop_
_space_group_symop_operation_xyz
'x, y, z'
'-x, y+1/2, -z'

loop_
_atom_site_label
_atom_site_type_symbol
_atom_site_fract_x
_atom_site_fract_y
_atom_site_fract_z
_atom_site_U_iso_or_equiv
_atom_site_adp_type
_atom_site_occupancy
_atom_site_site_symmetry_order
_atom_site_calc_flag
_atom_site_refinement_flags_posn
_atom_site_refinement_flags_adp
_atom_site_refinement_flags_occupancy
_atom_site_disorder_assembly
_atom_site_disorder_group
P2 P 0.61773(13) 0.47242(10) 0.22968(11) 0.0495(3) Uani 1 1 d . . . . .
O1 O 0.6038(4) 0.5884(3) 0.1167(3) 0.0539(8) Uani 1 1 d . . . . .
O2 O 0.5453(4) 0.5046(3) 0.3759(3) 0.0745(11) Uani 1 1 d . . . . .
O3 O 0.8449(3) 0.4693(3) 0.2584(3) 0.0556(7) Uani 1 1 d . . . . .
O4 O 0.5486(5) 0.3702(3) 0.1430(4) 0.0851(12) Uani 1 1 d . . . . .
C3A C 0.9155(5) 0.5526(4) 0.1645(5) 0.0462(10) Uani 1 1 d D . . . .
C4 C 1.0975(5) 0.5685(5) 0.1447(5) 0.0605(12) Uani 1 1 d D . . . .
H4 H 1.189844 0.521798 0.197045 0.073 Uiso 1 1 calc R U . . .
C5 C 1.1391(7) 0.6564(5) 0.0441(6) 0.0695(14) Uani 1 1 d . . . . .
H5 H 1.262044 0.668949 0.028198 0.083 Uiso 1 1 calc R U . . .
C6 C 1.0029(8) 0.7261(5) -0.0336(6) 0.0637(14) Uani 1 1 d . . . . .
H6 H 1.035197 0.785700 -0.099144 0.076 Uiso 1 1 calc R U . . .
C7 C 0.8189(6) 0.7080(4) -0.0147(5) 0.0566(12) Uani 1 1 d . . . . .
H7 H 0.725686 0.753936 -0.067298 0.068 Uiso 1 1 calc R U . . .
C7A C 0.7787(5) 0.6197(3) 0.0846(4) 0.0417(10) Uani 1 1 d . . . . .
N1 N 0.4059(6) 0.4375(3) 0.6364(5) 0.0642(11) Uani 1 1 d D U . . .
C8 C 0.2364(15) 0.3630(10) 0.5987(14) 0.091(3) Uani 0.631(9) 1 d D U P A 1
H8A H 0.131285 0.412689 0.563506 0.109 Uiso 0.631(9) 1 calc R U P A 1
H8B H 0.209320 0.322328 0.692697 0.109 Uiso 0.631(9) 1 calc R U P A 1
C9 C 0.264(4) 0.275(3) 0.473(3) 0.093(5) Uani 0.631(9) 1 d D U P A 1
H9A H 0.343812 0.307439 0.402181 0.140 Uiso 0.631(9) 1 calc R U P A 1
H9B H 0.146297 0.255762 0.415359 0.140 Uiso 0.631(9) 1 calc R U P A 1
H9C H 0.319349 0.205160 0.520133 0.140 Uiso 0.631(9) 1 calc R U P A 1
C10 C 0.3720(19) 0.5465(9) 0.7211(12) 0.104(4) Uani 0.631(9) 1 d D U P A 1
H10A H 0.312805 0.526257 0.813226 0.125 Uiso 0.631(9) 1 calc R U P A 1
H10B H 0.490637 0.581916 0.757354 0.125 Uiso 0.631(9) 1 calc R U P A 1
C11 C 0.257(5) 0.6343(17) 0.630(3) 0.098(6) Uani 0.631(9) 1 d D U P A 1
H11A H 0.297983 0.642789 0.528246 0.147 Uiso 0.631(9) 1 calc R U P A 1
H11B H 0.267524 0.708146 0.684038 0.147 Uiso 0.631(9) 1 calc R U P A 1
H11C H 0.129810 0.609304 0.618474 0.147 Uiso 0.631(9) 1 calc R U P A 1
C12 C 0.5600(13) 0.3671(11) 0.7324(11) 0.089(3) Uani 0.631(9) 1 d D U P A 1
H12A H 0.542128 0.369002 0.842799 0.107 Uiso 0.631(9) 1 calc R U P A 1
H12B H 0.555221 0.285973 0.698175 0.107 Uiso 0.631(9) 1 calc R U P A 1
C13 C 0.7458(18) 0.419(4) 0.710(3) 0.109(7) Uani 0.631(9) 1 d D U P A 1
H13A H 0.730329 0.476604 0.627510 0.163 Uiso 0.631(9) 1 calc R U P A 1
H13B H 0.827357 0.358458 0.682344 0.163 Uiso 0.631(9) 1 calc R U P A 1
H13C H 0.797981 0.456033 0.805799 0.163 Uiso 0.631(9) 1 calc R U P A 1
C8' C 0.353(3) 0.3141(14) 0.626(2) 0.096(5) Uani 0.369(9) 1 d D U P A 2
H8C H 0.299424 0.294197 0.721420 0.116 Uiso 0.369(9) 1 calc R U P A 2
H8D H 0.464746 0.268145 0.625647 0.116 Uiso 0.369(9) 1 calc R U P A 2
C9' C 0.220(7) 0.276(5) 0.491(5) 0.126(14) Uani 0.369(9) 1 d D U P A 2
H9D H 0.137886 0.339032 0.457541 0.190 Uiso 0.369(9) 1 calc R U P A 2
H9E H 0.149740 0.210156 0.521353 0.190 Uiso 0.369(9) 1 calc R U P A 2
H9F H 0.287553 0.252976 0.405602 0.190 Uiso 0.369(9) 1 calc R U P A 2
C10' C 0.229(2) 0.5145(15) 0.638(3) 0.098(5) Uani 0.369(9) 1 d D U P A 2
H10C H 0.127222 0.477173 0.573259 0.117 Uiso 0.369(9) 1 calc R U P A 2
H10D H 0.197107 0.518856 0.744123 0.117 Uiso 0.369(9) 1 calc R U P A 2
C11' C 0.253(9) 0.634(3) 0.579(5) 0.103(10) Uani 0.369(9) 1 d D U P A 2
H11D H 0.356381 0.670568 0.640135 0.155 Uiso 0.369(9) 1 calc R U P A 2
H11E H 0.142702 0.678520 0.587754 0.155 Uiso 0.369(9) 1 calc R U P A 2
H11F H 0.275505 0.630565 0.470986 0.155 Uiso 0.369(9) 1 calc R U P A 2
C12' C 0.553(2) 0.471(2) 0.7636(14) 0.101(5) Uani 0.369(9) 1 d D U P A 2
H12C H 0.517805 0.442882 0.862574 0.122 Uiso 0.369(9) 1 calc R U P A 2
H12D H 0.557573 0.556225 0.769472 0.122 Uiso 0.369(9) 1 calc R U P A 2
C13' C 0.743(3) 0.427(6) 0.746(6) 0.100(9) Uani 0.369(9) 1 d D U P A 2
H13D H 0.776996 0.367100 0.822617 0.150 Uiso 0.369(9) 1 calc R U P A 2
H13E H 0.830560 0.490257 0.760505 0.150 Uiso 0.369(9) 1 calc R U P A 2
H13F H 0.744854 0.394617 0.642332 0.150 Uiso 0.369(9) 1 calc R U P A 2
H1 H 0.447(5) 0.458(4) 0.542(5) 0.065(12) Uiso 1 1 d . . . . .

loop_
_atom_site_aniso_label
_atom_site_aniso_U_11
_atom_site_aniso_U_22
_atom_site_aniso_U_33
_atom_site_aniso_U_23
_atom_site_aniso_U_13
_atom_site_aniso_U_12
P2 0.0489(6) 0.0589(7) 0.0420(5) 0.0053(7) 0.0107(4) -0.0022(7)
O1 0.0409(16) 0.070(2) 0.0518(17) 0.0190(16) 0.0092(13) 0.0070(14)
O2 0.082(2) 0.094(3) 0.0521(17) 0.0087(18) 0.0307(14) 0.0049(18)
O3 0.0482(15) 0.0602(17) 0.0581(15) 0.0181(19) 0.0052(12) 0.0064(18)
O4 0.094(3) 0.071(3) 0.089(3) -0.018(2) 0.005(2) -0.028(2)
C3A 0.045(2) 0.049(3) 0.046(2) 0.000(2) 0.0074(18) 0.001(2)
C4 0.040(2) 0.071(3) 0.070(3) 0.001(3) 0.004(2) 0.006(2)
C5 0.051(3) 0.079(4) 0.081(3) -0.006(3) 0.020(3) -0.015(3)
C6 0.069(3) 0.055(3) 0.070(4) 0.008(3) 0.023(3) -0.009(2)
C7 0.066(3) 0.051(3) 0.054(3) 0.008(2) 0.009(2) 0.004(2)
C7A 0.041(2) 0.047(3) 0.038(2) -0.001(2) 0.0105(17) 0.0028(19)
N1 0.082(3) 0.072(3) 0.042(2) 0.0015(19) 0.0221(19) 0.000(2)
C8 0.083(7) 0.089(8) 0.103(8) 0.024(6) 0.019(6) -0.017(6)
C9 0.083(11) 0.070(9) 0.124(10) -0.003(7) 0.004(7) -0.024(8)
C10 0.153(11) 0.097(7) 0.070(6) -0.018(5) 0.041(7) 0.011(6)
C11 0.117(11) 0.090(9) 0.094(14) -0.016(8) 0.044(11) 0.021(8)
C12 0.106(7) 0.105(8) 0.058(5) 0.023(6) 0.009(5) 0.012(6)
C13 0.084(7) 0.160(17) 0.073(15) 0.023(13) -0.025(6) 0.005(9)
C8' 0.144(15) 0.076(9) 0.073(10) 0.036(8) 0.029(10) -0.019(9)
C9' 0.12(3) 0.088(18) 0.16(2) -0.020(18) -0.004(19) -0.012(17)
C10' 0.085(9) 0.104(11) 0.113(12) -0.025(10) 0.051(8) -0.008(8)
C11' 0.107(18) 0.091(12) 0.11(3) -0.022(13) 0.03(2) 0.041(12)
C12' 0.135(9) 0.136(14) 0.034(6) -0.017(10) 0.012(6) -0.006(11)
C13' 0.116(11) 0.13(2) 0.051(16) -0.014(14) -0.017(10) -0.008(14)

loop_
_atom_type_symbol
_atom_type_description
_atom_type_scat_dispersion_real
_atom_type_scat_dispersion_imag
_atom_type_scat_source
C C 0.0033 0.0016 'International Tables Vol C Tables 4.2.6.8 and 6.1.1.4'
H H 0.0000 0.0000 'International Tables Vol C Tables 4.2.6.8 and 6.1.1.4'
N N 0.0061 0.0033 'International Tables Vol C Tables 4.2.6.8 and 6.1.1.4'
O O 0.0106 0.0060 'International Tables Vol C Tables 4.2.6.8 and 6.1.1.4'
P P 0.1023 0.0942 'International Tables Vol C Tables 4.2.6.8 and 6.1.1.4'

loop_
_geom_angle_atom_site_label_1
_geom_angle_atom_site_label_2
_geom_angle_atom_site_label_3
_geom_angle
O4 P2 O2 120.4(2)
O4 P2 O1 110.85(17)
O2 P2 O1 107.5(2)
O4 P2 O3 110.1(2)
O2 P2 O3 109.48(17)
O1 P2 O3 95.62(16)
C7A O1 P2 109.5(2)
C3A O3 P2 109.4(2)
C4 C3A C7A 121.3(4)
C4 C3A O3 126.5(4)
C7A C3A O3 112.2(3)
C3A C4 C5 117.4(4)
C3A C4 H4 121.3
C5 C4 H4 121.3
C6 C5 C4 121.6(5)
C6 C5 H5 119.2
C4 C5 H5 119.2
C5 C6 C7 120.5(5)
C5 C6 H6 119.7
C7 C6 H6 119.7
C7A C7 C6 117.4(4)
C7A C7 H7 121.3
C6 C7 H7 121.3
C7 C7A C3A 121.7(4)
C7 C7A O1 125.6(4)
C3A C7A O1 112.7(3)
C8' N1 C12' 117.2(13)
C10 N1 C8 113.8(7)
C10 N1 C12 109.3(7)
C8 N1 C12 110.3(7)
C8' N1 C10' 109.4(12)
C12' N1 C10' 111.8(11)
C8' N1 H1 108(3)
C10 N1 H1 108(3)
C12' N1 H1 107(2)
C8 N1 H1 107(3)
C12 N1 H1 108(2)
C10' N1 H1 102(3)
N1 C8 C9 111.0(12)
N1 C8 H8A 109.4
C9 C8 H8A 109.4
N1 C8 H8B 109.4
C9 C8 H8B 109.4
H8A C8 H8B 108.0
C8 C9 H9A 109.5
C8 C9 H9B 109.5
H9A C9 H9B 109.5
C8 C9 H9C 109.5
H9A C9 H9C 109.5
H9B C9 H9C 109.5
C11 C10 N1 115.5(13)
C11 C10 H10A 108.4
N1 C10 H10A 108.4
C11 C10 H10B 108.4
N1 C10 H10B 108.4
H10A C10 H10B 107.5
C10 C11 H11A 109.5
C10 C11 H11B 109.5
H11A C11 H11B 109.5
C10 C11 H11C 109.5
H11A C11 H11C 109.5
H11B C11 H11C 109.5
C13 C12 N1 109.4(15)
C13 C12 H12A 109.8
N1 C12 H12A 109.8
C13 C12 H12B 109.8
N1 C12 H12B 109.8
H12A C12 H12B 108.2
C12 C13 H13A 109.5
C12 C13 H13B 109.5
H13A C13 H13B 109.5
C12 C13 H13C 109.5
H13A C13 H13C 109.5
H13B C13 H13C 109.5
N1 C8' C9' 118(3)
N1 C8' H8C 107.7
C9' C8' H8C 107.7
N1 C8' H8D 107.7
C9' C8' H8D 107.7
H8C C8' H8D 107.1
C8' C9' H9D 109.5
C8' C9' H9E 109.5
H9D C9' H9E 109.5
C8' C9' H9F 109.5
H9D C9' H9F 109.5
H9E C9' H9F 109.5
C11' C10' N1 113(2)
C11' C10' H10C 109.0
N1 C10' H10C 109.0
C11' C10' H10D 109.0
N1 C10' H10D 109.0
H10C C10' H10D 107.8
C10' C11' H11D 109.5
C10' C11' H11E 109.5
H11D C11' H11E 109.5
C10' C11' H11F 109.5
H11D C11' H11F 109.5
H11E C11' H11F 109.5
N1 C12' C13' 115(2)
N1 C12' H12C 108.4
C13' C12' H12C 108.4
N1 C12' H12D 108.4
C13' C12' H12D 108.4
H12C C12' H12D 107.5
C12' C13' H13D 109.5
C12' C13' H13E 109.5
H13D C13' H13E 109.5
C12' C13' H13F 109.5
H13D C13' H13F 109.5
H13E C13' H13F 109.5

loop_
_geom_bond_atom_site_label_1
_geom_bond_atom_site_label_2
_geom_bond_distance
P2 O4 1.442(4)
P2 O2 1.462(3)
P2 O1 1.636(3)
P2 O3 1.641(3)
O1 C7A 1.378(4)
O3 C3A 1.382(5)
C3A C4 1.365(5)
C3A C7A 1.373(5)
C4 C5 1.380(7)
C4 H4 0.9300
C5 C6 1.379(8)
C5 H5 0.9300
C6 C7 1.381(6)
C6 H6 0.9300
C7 C7A 1.372(6)
C7 H7 0.9300
N1 C8' 1.460(15)
N1 C10 1.475(9)
N1 C12' 1.485(13)
N1 C8 1.500(10)
N1 C12 1.537(9)
N1 C10' 1.556(14)
N1 H1 0.92(4)
C8 C9 1.51(2)
C8 H8A 0.9700
C8 H8B 0.9700
C9 H9A 0.9600
C9 H9B 0.9600
C9 H9C 0.9600
C10 C11 1.47(2)
C10 H10A 0.9700
C10 H10B 0.9700
C11 H11A 0.9600
C11 H11B 0.9600
C11 H11C 0.9600
C12 C13 1.51(2)
C12 H12A 0.9700
C12 H12B 0.9700
C13 H13A 0.9600
C13 H13B 0.9600
C13 H13C 0.9600
C8' C9' 1.48(3)
C8' H8C 0.9700
C8' H8D 0.9700
C9' H9D 0.9600
C9' H9E 0.9600
C9' H9F 0.9600
C10' C11' 1.47(3)
C10' H10C 0.9700
C10' H10D 0.9700
C11' H11D 0.9600
C11' H11E 0.9600
C11' H11F 0.9600
C12' C13' 1.50(3)
C12' H12C 0.9700
C12' H12D 0.9700
C13' H13D 0.9600
C13' H13E 0.9600
C13' H13F 0.9600

loop_
_geom_hbond_atom_site_label_D
_geom_hbond_atom_site_label_H
_geom_hbond_atom_site_label_A
_geom_hbond_distance_DH
_geom_hbond_distance_HA
_geom_hbond_distance_DA
_geom_hbond_angle_DHA
_geom_hbond_publ_flag
N1 H1 O2 0.92(4) 1.75(4) 2.670(5) 174(4) yes

loop_
_geom_torsion_atom_site_label_1
_geom_torsion_atom_site_label_2
_geom_torsion_atom_site_label_3
_geom_torsion_atom_site_label_4
_geom_torsion
O4 P2 O1 C7A -107.3(3)
O2 P2 O1 C7A 119.2(3)
O3 P2 O1 C7A 6.7(3)
O4 P2 O3 C3A 107.9(3)
O2 P2 O3 C3A -117.5(3)
O1 P2 O3 C3A -6.7(3)
P2 O3 C3A C4 -173.3(3)
P2 O3 C3A C7A 4.9(4)
C7A C3A C4 C5 1.5(6)
O3 C3A C4 C5 179.4(4)
C3A C4 C5 C6 0.2(7)
C4 C5 C6 C7 -1.3(8)
C5 C6 C7 C7A 0.7(7)
C6 C7 C7A C3A 1.0(6)
C6 C7 C7A O1 -179.4(4)
C4 C3A C7A C7 -2.1(6)
O3 C3A C7A C7 179.7(4)
C4 C3A C7A O1 178.3(4)
O3 C3A C7A O1 0.0(5)
P2 O1 C7A C7 175.5(3)
P2 O1 C7A C3A -4.9(4)
C10 N1 C8 C9 162.6(16)
C12 N1 C8 C9 -74.1(17)
C8 N1 C10 C11 -68.4(19)
C12 N1 C10 C11 167.8(17)
C10 N1 C12 C13 -78.6(16)
C8 N1 C12 C13 155.6(15)
C12' N1 C8' C9' -174(3)
C10' N1 C8' C9' 58(3)
C8' N1 C10' C11' -155(3)
C12' N1 C10' C11' 74(3)
C8' N1 C12' C13' 69(4)
C10' N1 C12' C13' -164(3)
